data_7041974
loop_
_publ_author_name
'Lozada-Rodr\'iguez, Leticia'
'Pelayo-V\'azquez, Jos\'e B'
'Rangel-Salas, Irma I'
'Alvarado-Rodr\'iguez, Jos\'e G'
'Peregrina-Lucano, A Aar\'on'
'P\'erez-Centeno, Armando'
'L\'opez-Dellamary-Toral, Fernando A'
'Cortes-Llamas, Sara A'

_publ_section_title
;
 From metallic gold to [Au(NHC)2](+) complexes: an easy, one-pot method.
;
_journal_issue 12
_journal_name_full 'Dalton transactions (Cambridge, England : 2003)'
_journal_page_first 3809
_journal_page_last 3811
_journal_paper_doi 10.1039/c7dt00322f
_journal_volume 46
_journal_year 2017
_chemical_formula_moiety 'C30 H48 Au N4, C24 H20 B, 2(C2 H3 N)'
_chemical_formula_sum 'C58 H74 Au B N6'
_chemical_formula_weight 1063.00
_space_group_crystal_system monoclinic
_space_group_IT_number 15
_space_group_name_Hall '-C 2yc'
_space_group_name_H-M_alt 'C 1 2/c 1'
_symmetry_space_group_name_Hall '-C 2yc'
_symmetry_space_group_name_H-M 'C 1 2/c 1'
_atom_sites_solution_hydrogens geom
_atom_sites_solution_primary direct
_audit_creation_date 2016-04-07
_audit_creation_method
;
Olex2 1.2
(compiled 2016.02.19 svn.r3266 for OlexSys, GUI svn.r5155)
;
_audit_update_record
;
2016-12-15 deposited with the CCDC.
2017-02-08 downloaded from the CCDC.
;
_cell_angle_alpha 90
_cell_angle_beta 115.822(5)
_cell_angle_gamma 90
_cell_formula_units_Z 4
_cell_length_a 19.8465(7)
_cell_length_b 12.1654(3)
_cell_length_c 24.9606(10)
_cell_measurement_reflns_used 25407
_cell_measurement_temperature 293
_cell_measurement_theta_max 28.3780
_cell_measurement_theta_min 3.6660
_cell_volume 5424.8(4)
_computing_cell_refinement
;
CrysAlisPro, Agilent Technologies,
Version 1.171.37.35 (release 13-08-2014 CrysAlis171 .NET)
(compiled Aug 13 2014,18:06:01)
;
_computing_data_collection
;
CrysAlisPro, Agilent Technologies,
Version 1.171.37.35 (release 13-08-2014 CrysAlis171 .NET)
(compiled Aug 13 2014,18:06:01)
;
_computing_data_reduction
;
CrysAlisPro, Agilent Technologies,
Version 1.171.37.35 (release 13-08-2014 CrysAlis171 .NET)
(compiled Aug 13 2014,18:06:01)
;
_computing_molecular_graphics 'Olex2 (Dolomanov et al., 2009)'
_computing_publication_material 'Olex2 (Dolomanov et al., 2009)'
_computing_structure_refinement 'ShelXL (Sheldrick, 2015)'
_computing_structure_solution 'ShelXT (Sheldrick, 2015)'
_diffrn_ambient_temperature 293
_diffrn_detector 'CCD plate'
_diffrn_detector_area_resol_mean 10.3659
_diffrn_detector_type Atlas
_diffrn_measured_fraction_theta_full 0.993
_diffrn_measured_fraction_theta_max 0.994
_diffrn_measurement_details
;
#__ type_ start__ end____ width___ exp.time_
  1 omega  -83.00   18.00   1.0000    7.5000
omega____ theta____ kappa____ phi______ frames
    -      -10.1172  -57.0000 -120.0000 101

#__ type_ start__ end____ width___ exp.time_
  2 omega  -34.00   64.00   1.0000    7.5000
omega____ theta____ kappa____ phi______ frames
    -      -10.1172   37.0000   30.0000 98

#__ type_ start__ end____ width___ exp.time_
  3 omega  -34.00   64.00   1.0000    7.5000
omega____ theta____ kappa____ phi______ frames
    -      -10.1172   37.0000   90.0000 98

#__ type_ start__ end____ width___ exp.time_
  4 omega  -98.00   78.00   1.0000    7.5000
omega____ theta____ kappa____ phi______ frames
    -      -10.1172    0.0000  -30.0000 176

#__ type_ start__ end____ width___ exp.time_
  5 omega  -25.00   31.00   1.0000    7.5000
omega____ theta____ kappa____ phi______ frames
    -      -10.1172  -99.0000  120.0000 56

#__ type_ start__ end____ width___ exp.time_
  6 omega  -38.00   63.00   1.0000    7.5000
omega____ theta____ kappa____ phi______ frames
    -      -10.1172   57.0000 -180.0000 101

#__ type_ start__ end____ width___ exp.time_
  7 omega  -25.00   31.00   1.0000    7.5000
omega____ theta____ kappa____ phi______ frames
    -      -10.1172  -99.0000    0.0000 56

#__ type_ start__ end____ width___ exp.time_
  8 omega  -46.00   17.00   1.0000    7.5000
omega____ theta____ kappa____ phi______ frames
    -      -10.1172   88.0000   55.0000 63

#__ type_ start__ end____ width___ exp.time_
  9 omega  -25.00   52.00   1.0000    7.5000
omega____ theta____ kappa____ phi______ frames
    -       11.5235  -99.0000   30.0000 77

#__ type_ start__ end____ width___ exp.time_
 10 omega  -25.00   52.00   1.0000    7.5000
omega____ theta____ kappa____ phi______ frames
    -       11.5235  -99.0000  -60.0000 77

#__ type_ start__ end____ width___ exp.time_
 11 omega  -25.00    6.00   1.0000    7.5000
omega____ theta____ kappa____ phi______ frames
    -       11.5235  -99.0000 -180.0000 31
;
_diffrn_measurement_device 'four-circle diffractometer'
_diffrn_measurement_device_type 'Xcalibur, Atlas, Gemini'
_diffrn_measurement_method '\w scans'
_diffrn_orient_matrix_UB_11 0.0055040000
_diffrn_orient_matrix_UB_12 0.0195632000
_diffrn_orient_matrix_UB_13 0.0283800000
_diffrn_orient_matrix_UB_21 0.0242577000
_diffrn_orient_matrix_UB_22 0.0415193000
_diffrn_orient_matrix_UB_23 -0.0014654000
_diffrn_orient_matrix_UB_31 -0.0309260000
_diffrn_orient_matrix_UB_32 0.0360031000
_diffrn_orient_matrix_UB_33 -0.0137245000
_diffrn_radiation_monochromator graphite
_diffrn_radiation_probe x-ray
_diffrn_radiation_type MoK\a
_diffrn_radiation_wavelength 0.71073
_diffrn_reflns_av_R_equivalents 0.0623
_diffrn_reflns_av_unetI/netI 0.0268
_diffrn_reflns_Laue_measured_fraction_full 0.993
_diffrn_reflns_Laue_measured_fraction_max 0.994
_diffrn_reflns_limit_h_max 24
_diffrn_reflns_limit_h_min -24
_diffrn_reflns_limit_k_max 15
_diffrn_reflns_limit_k_min -15
_diffrn_reflns_limit_l_max 31
_diffrn_reflns_limit_l_min -31
_diffrn_reflns_number 64111
_diffrn_reflns_point_group_measured_fraction_full 0.993
_diffrn_reflns_point_group_measured_fraction_max 0.994
_diffrn_reflns_theta_full 25.242
_diffrn_reflns_theta_max 26.371
_diffrn_reflns_theta_min 3.339
_diffrn_source 'Enhance (Mo) X-ray Source'
_exptl_absorpt_coefficient_mu 2.753
_exptl_absorpt_correction_T_max 1.00000
_exptl_absorpt_correction_T_min 0.33896
_exptl_absorpt_correction_type multi-scan
_exptl_absorpt_process_details
;
CrysAlisPro, Agilent Technologies,
Version 1.171.37.35 (release 13-08-2014 CrysAlis171 .NET)
(compiled Aug 13 2014,18:06:01)
Empirical absorption correction using spherical harmonics,
 implemented in SCALE3 ABSPACK scaling algorithm.
;
_exptl_crystal_colour 'clear colourless'
_exptl_crystal_colour_lustre clear
_exptl_crystal_colour_primary colourless
_exptl_crystal_density_diffrn 1.302
_exptl_crystal_description block
_exptl_crystal_F_000 2192
_exptl_crystal_preparation 35-1
_exptl_crystal_recrystallization_method 'acetonitrile and ether'
_exptl_crystal_size_max 0.5
_exptl_crystal_size_mid 0.4
_exptl_crystal_size_min 0.35
_refine_diff_density_max 0.453
_refine_diff_density_min -0.611
_refine_diff_density_rms 0.060
_refine_ls_extinction_method none
_refine_ls_goodness_of_fit_ref 1.073
_refine_ls_hydrogen_treatment constr
_refine_ls_matrix_type full
_refine_ls_number_parameters 300
_refine_ls_number_reflns 5519
_refine_ls_number_restraints 0
_refine_ls_restrained_S_all 1.073
_refine_ls_R_factor_all 0.0308
_refine_ls_R_factor_gt 0.0267
_refine_ls_shift/su_max 0.000
_refine_ls_shift/su_mean 0.000
_refine_ls_structure_factor_coef Fsqd
_refine_ls_weighting_details 'w=1/[\s^2^(Fo^2^)+(0.0298P)^2^+2.9382P] where P=(Fo^2^+2Fc^2^)/3'
_refine_ls_weighting_scheme calc
_refine_ls_wR_factor_gt 0.0580
_refine_ls_wR_factor_ref 0.0595
_reflns_Friedel_coverage 0.000
_reflns_number_gt 5138
_reflns_number_total 5519
_reflns_threshold_expression 'I > 2\s(I)'
_cod_data_source_file c7dt00322f2.cif
_cod_data_source_block 2f_16_351zmo
_cod_depositor_comments 'Adding full bibliography for 7041969--7041974.cif.'
_cod_database_code 7041974
_shelx_space_group_comment
;
The symmetry employed for this shelxl refinement is uniquely defined
by the following loop, which should always be used as a source of
symmetry information in preference to the above space-group names.
They are only intended as comments.
;
_reflns_odcompleteness_completeness 99.76
_reflns_odcompleteness_iscentric 1
_reflns_odcompleteness_theta 26.32
_olex2_refinement_description
;
1. Fixed Uiso
 At 1.2 times of:
  All C(H) groups, All C(H,H) groups
 At 1.5 times of:
  All C(H,H,H) groups
2.a Ternary CH refined with riding coordinates:
 C4(H4), C10(H10)
2.b Secondary CH2 refined with riding coordinates:
 C5(H5A,H5B), C6(H6A,H6B), C7(H7A,H7B), C8(H8A,H8B), C9(H9A,H9B), C11(H11A,
 H11B), C12(H12A,H12B), C13(H13A,H13B), C14(H14A,H14B), C15(H15A,H15B)
2.c Aromatic/amide H refined with riding coordinates:
 C2(H2), C3(H3), C17(H17), C18(H18), C19(H19), C20(H20), C21(H21), C23(H23),
 C24(H24), C25(H25), C26(H26), C27(H27)
2.d Idealised Me refined as rotating group:
 C29(H29A,H29B,H29C)
;

loop_
_space_group_symop_operation_xyz
'x, y, z'
'-x, y, -z+1/2'
'x+1/2, y+1/2, z'
'-x+1/2, y+1/2, -z+1/2'
'-x, -y, -z'
'x, -y, z-1/2'
'-x+1/2, -y+1/2, -z'
'x+1/2, -y+1/2, z-1/2'

loop_
_atom_site_label
_atom_site_type_symbol
_atom_site_fract_x
_atom_site_fract_y
_atom_site_fract_z
_atom_site_U_iso_or_equiv
_atom_site_adp_type
_atom_site_occupancy
_atom_site_site_symmetry_order
_atom_site_calc_flag
_atom_site_refinement_flags_posn
_atom_site_refinement_flags_adp
_atom_site_refinement_flags_occupancy
Au1 Au 0.0000 0.68541(2) 0.2500 0.03941(6) Uani 1 2 d S T P
N1 N 0.14987(12) 0.6449(2) 0.35552(10) 0.0451(5) Uani 1 1 d . . .
N2 N 0.16266(12) 0.7416(2) 0.28868(11) 0.0491(6) Uani 1 1 d . . .
C1 C 0.11152(14) 0.6889(2) 0.30140(12) 0.0399(6) Uani 1 1 d . . .
C2 C 0.22464(17) 0.6715(3) 0.37708(15) 0.0573(8) Uani 1 1 d . . .
H2 H 0.2625 0.6518 0.4139 0.069 Uiso 1 1 calc R . .
C3 C 0.23241(16) 0.7308(3) 0.33535(15) 0.0609(8) Uani 1 1 d . . .
H3 H 0.2769 0.7596 0.3374 0.073 Uiso 1 1 calc R . .
C4 C 0.11558(15) 0.5816(2) 0.38786(12) 0.0490(7) Uani 1 1 d . . .
H4 H 0.0682 0.5520 0.3579 0.059 Uiso 1 1 calc R . .
C5 C 0.1631(2) 0.4847(3) 0.42039(18) 0.0734(10) Uani 1 1 d . . .
H5A H 0.2113 0.5105 0.4497 0.088 Uiso 1 1 calc R . .
H5B H 0.1714 0.4379 0.3924 0.088 Uiso 1 1 calc R . .
C6 C 0.1248(2) 0.4187(4) 0.4513(2) 0.1018(16) Uani 1 1 d . . .
H6A H 0.0791 0.3864 0.4216 0.122 Uiso 1 1 calc R . .
H6B H 0.1575 0.3594 0.4740 0.122 Uiso 1 1 calc R . .
C7 C 0.1066(3) 0.4902(5) 0.4922(2) 0.116(2) Uani 1 1 d . . .
H7A H 0.1527 0.5164 0.5243 0.139 Uiso 1 1 calc R . .
H7B H 0.0799 0.4474 0.5096 0.139 Uiso 1 1 calc R . .
C8 C 0.0592(3) 0.5875(4) 0.4591(2) 0.1020(15) Uani 1 1 d . . .
H8A H 0.0508 0.6346 0.4870 0.122 Uiso 1 1 calc R . .
H8B H 0.0109 0.5615 0.4299 0.122 Uiso 1 1 calc R . .
C9 C 0.0968(3) 0.6531(3) 0.4281(2) 0.0831(12) Uani 1 1 d . . .
H9A H 0.0637 0.7117 0.4050 0.100 Uiso 1 1 calc R . .
H9B H 0.1422 0.6864 0.4576 0.100 Uiso 1 1 calc R . .
C10 C 0.14570(19) 0.8001(3) 0.23252(16) 0.0603(8) Uani 1 1 d . . .
H10 H 0.0911 0.8033 0.2102 0.072 Uiso 1 1 calc R . .
C11 C 0.1748(4) 0.7393(4) 0.1953(2) 0.139(3) Uani 1 1 d . . .
H11A H 0.1524 0.6667 0.1864 0.166 Uiso 1 1 calc R . .
H11B H 0.2286 0.7304 0.2173 0.166 Uiso 1 1 calc R . .
C12 C 0.1574(5) 0.8000(4) 0.1370(3) 0.142(3) Uani 1 1 d . . .
H12A H 0.1806 0.7614 0.1154 0.170 Uiso 1 1 calc R . .
H12B H 0.1037 0.7999 0.1126 0.170 Uiso 1 1 calc R . .
C13 C 0.1845(3) 0.9138(4) 0.1476(2) 0.0933(14) Uani 1 1 d . . .
H13A H 0.1687 0.9510 0.1096 0.112 Uiso 1 1 calc R . .
H13B H 0.2388 0.9136 0.1671 0.112 Uiso 1 1 calc R . .
C14 C 0.1564(3) 0.9750(3) 0.1846(2) 0.1008(15) Uani 1 1 d . . .
H14A H 0.1027 0.9845 0.1628 0.121 Uiso 1 1 calc R . .
H14B H 0.1792 1.0474 0.1933 0.121 Uiso 1 1 calc R . .
C15 C 0.1738(3) 0.9154(3) 0.24266(19) 0.0866(12) Uani 1 1 d . . .
H15A H 0.2276 0.9149 0.2669 0.104 Uiso 1 1 calc R . .
H15B H 0.1511 0.9548 0.2644 0.104 Uiso 1 1 calc R . .
C16 C 0.46148(15) 0.7795(2) 0.28324(13) 0.0455(6) Uani 1 1 d . . .
C17 C 0.45657(17) 0.7457(3) 0.33502(13) 0.0552(7) Uani 1 1 d . . .
H17 H 0.4769 0.6780 0.3513 0.066 Uiso 1 1 calc R . .
C18 C 0.4232(2) 0.8076(3) 0.36312(16) 0.0679(10) Uani 1 1 d . . .
H18 H 0.4219 0.7817 0.3977 0.082 Uiso 1 1 calc R . .
C19 C 0.39183(19) 0.9080(3) 0.33984(18) 0.0709(10) Uani 1 1 d . . .
H19 H 0.3695 0.9507 0.3586 0.085 Uiso 1 1 calc R . .
C20 C 0.3942(2) 0.9438(3) 0.28858(19) 0.0761(10) Uani 1 1 d . . .
H20 H 0.3729 1.0110 0.2722 0.091 Uiso 1 1 calc R . .
C21 C 0.42785(18) 0.8808(2) 0.26116(16) 0.0607(8) Uani 1 1 d . . .
H21 H 0.4282 0.9071 0.2263 0.073 Uiso 1 1 calc R . .
C22 C 0.56492(16) 0.6251(2) 0.30034(12) 0.0482(7) Uani 1 1 d . . .
C23 C 0.54896(19) 0.5236(2) 0.31851(13) 0.0589(8) Uani 1 1 d . . .
H23 H 0.4999 0.4983 0.3004 0.071 Uiso 1 1 calc R . .
C24 C 0.6021(2) 0.4590(3) 0.36180(15) 0.0777(11) Uani 1 1 d . . .
H24 H 0.5883 0.3918 0.3719 0.093 Uiso 1 1 calc R . .
C25 C 0.6747(3) 0.4933(4) 0.38990(18) 0.0934(13) Uani 1 1 d . . .
H25 H 0.7107 0.4505 0.4194 0.112 Uiso 1 1 calc R . .
C26 C 0.6934(2) 0.5922(4) 0.37359(19) 0.0986(14) Uani 1 1 d . . .
H26 H 0.7427 0.6166 0.3921 0.118 Uiso 1 1 calc R . .
C27 C 0.6395(2) 0.6563(3) 0.32983(17) 0.0720(10) Uani 1 1 d . . .
H27 H 0.6539 0.7229 0.3198 0.086 Uiso 1 1 calc R . .
B1 B 0.5000 0.7018(4) 0.2500 0.0483(11) Uani 1 2 d S T P
N3 N 0.4079(5) 0.6026(6) 0.4923(3) 0.200(4) Uani 1 1 d . . .
C28 C 0.4119(5) 0.5113(8) 0.5074(3) 0.169(3) Uani 1 1 d . . .
C29 C 0.4156(6) 0.3908(6) 0.5236(3) 0.226(5) Uani 1 1 d . . .
H29A H 0.3726 0.3534 0.4946 0.339 Uiso 1 1 calc GR . .
H29B H 0.4164 0.3836 0.5621 0.339 Uiso 1 1 calc GR . .
H29C H 0.4603 0.3590 0.5243 0.339 Uiso 1 1 calc GR . .

loop_
_atom_site_aniso_label
_atom_site_aniso_U_11
_atom_site_aniso_U_22
_atom_site_aniso_U_33
_atom_site_aniso_U_23
_atom_site_aniso_U_13
_atom_site_aniso_U_12
Au1 0.03385(8) 0.04541(9) 0.04091(9) 0.000 0.01808(6) 0.000
N1 0.0356(12) 0.0547(13) 0.0446(13) 0.0062(11) 0.0172(10) 0.0009(10)
N2 0.0377(12) 0.0561(14) 0.0559(14) 0.0096(12) 0.0227(11) -0.0010(11)
C1 0.0376(14) 0.0429(14) 0.0412(14) -0.0008(11) 0.0190(11) -0.0003(11)
C2 0.0366(15) 0.071(2) 0.0562(18) 0.0109(15) 0.0129(13) -0.0007(14)
C3 0.0366(15) 0.070(2) 0.074(2) 0.0127(17) 0.0225(15) -0.0045(14)
C4 0.0431(15) 0.0584(17) 0.0449(15) 0.0058(13) 0.0187(12) -0.0058(13)
C5 0.063(2) 0.073(2) 0.082(2) 0.0245(19) 0.0297(19) 0.0035(17)
C6 0.080(3) 0.101(3) 0.121(4) 0.056(3) 0.040(3) 0.000(2)
C7 0.090(3) 0.181(6) 0.075(3) 0.041(3) 0.035(3) -0.029(3)
C8 0.112(4) 0.129(4) 0.099(3) -0.015(3) 0.077(3) -0.028(3)
C9 0.103(3) 0.080(2) 0.098(3) -0.013(2) 0.073(3) -0.013(2)
C10 0.0472(17) 0.070(2) 0.066(2) 0.0190(16) 0.0263(15) -0.0034(15)
C11 0.300(8) 0.062(3) 0.103(3) 0.020(2) 0.135(5) 0.024(4)
C12 0.276(9) 0.086(4) 0.099(4) 0.018(3) 0.115(5) 0.008(4)
C13 0.096(3) 0.110(4) 0.092(3) 0.047(3) 0.059(3) 0.018(3)
C14 0.136(4) 0.071(3) 0.120(4) 0.036(2) 0.078(3) 0.014(3)
C15 0.127(4) 0.060(2) 0.094(3) 0.010(2) 0.068(3) 0.003(2)
C16 0.0435(15) 0.0421(14) 0.0487(16) -0.0040(12) 0.0179(12) -0.0074(12)
C17 0.0521(17) 0.0602(19) 0.0536(17) -0.0022(15) 0.0232(14) -0.0067(15)
C18 0.057(2) 0.095(3) 0.058(2) -0.0133(18) 0.0306(17) -0.0160(19)
C19 0.059(2) 0.073(2) 0.096(3) -0.028(2) 0.048(2) -0.0130(18)
C20 0.079(2) 0.0527(19) 0.118(3) -0.002(2) 0.063(2) 0.0047(18)
C21 0.070(2) 0.0483(17) 0.079(2) 0.0083(15) 0.0460(18) 0.0071(15)
C22 0.0535(17) 0.0444(15) 0.0424(15) -0.0010(12) 0.0169(13) 0.0027(13)
C23 0.070(2) 0.0521(17) 0.0495(17) 0.0015(13) 0.0209(15) -0.0010(15)
C24 0.112(3) 0.057(2) 0.057(2) 0.0148(16) 0.030(2) 0.011(2)
C25 0.097(3) 0.088(3) 0.066(2) 0.024(2) 0.009(2) 0.026(3)
C26 0.066(2) 0.105(3) 0.086(3) 0.020(3) -0.004(2) 0.003(2)
C27 0.059(2) 0.068(2) 0.070(2) 0.0079(17) 0.0094(17) -0.0039(17)
B1 0.043(2) 0.051(3) 0.047(3) 0.000 0.017(2) 0.000
N3 0.256(8) 0.146(5) 0.130(5) -0.016(4) 0.021(5) 0.058(6)
C28 0.210(8) 0.193(8) 0.071(4) -0.018(5) 0.031(4) 0.071(7)
C29 0.415(15) 0.129(6) 0.087(4) 0.019(4) 0.066(6) 0.100(8)

loop_
_atom_type_symbol
_atom_type_description
_atom_type_scat_dispersion_real
_atom_type_scat_dispersion_imag
_atom_type_scat_source
C C 0.0033 0.0016 'International Tables Vol C Tables 4.2.6.8 and 6.1.1.4'
H H 0.0000 0.0000 'International Tables Vol C Tables 4.2.6.8 and 6.1.1.4'
B B 0.0013 0.0007 'International Tables Vol C Tables 4.2.6.8 and 6.1.1.4'
N N 0.0061 0.0033 'International Tables Vol C Tables 4.2.6.8 and 6.1.1.4'
Au Au -2.0133 8.8022 'International Tables Vol C Tables 4.2.6.8 and 6.1.1.4'

loop_
_geom_angle_atom_site_label_1
_geom_angle_atom_site_label_2
_geom_angle_atom_site_label_3
_geom_angle
_geom_angle_site_symmetry_1
_geom_angle_site_symmetry_3
C1 Au1 C1 177.59(14) 2 .
C1 N1 C2 110.0(2) . .
C1 N1 C4 124.3(2) . .
C2 N1 C4 125.6(2) . .
C1 N2 C3 109.8(2) . .
C1 N2 C10 124.7(2) . .
C3 N2 C10 125.5(2) . .
N1 C1 Au1 128.07(19) . .
N1 C1 N2 105.8(2) . .
N2 C1 Au1 126.10(19) . .
N1 C2 H2 126.5 . .
C3 C2 N1 107.1(3) . .
C3 C2 H2 126.5 . .
N2 C3 H3 126.3 . .
C2 C3 N2 107.4(3) . .
C2 C3 H3 126.3 . .
N1 C4 H4 106.9 . .
N1 C4 C5 111.9(2) . .
N1 C4 C9 111.9(3) . .
C5 C4 H4 106.9 . .
C9 C4 H4 106.9 . .
C9 C4 C5 112.0(3) . .
C4 C5 H5A 109.5 . .
C4 C5 H5B 109.5 . .
C4 C5 C6 110.7(3) . .
H5A C5 H5B 108.1 . .
C6 C5 H5A 109.5 . .
C6 C5 H5B 109.5 . .
C5 C6 H6A 109.4 . .
C5 C6 H6B 109.4 . .
H6A C6 H6B 108.0 . .
C7 C6 C5 111.0(4) . .
C7 C6 H6A 109.4 . .
C7 C6 H6B 109.4 . .
C6 C7 H7A 109.4 . .
C6 C7 H7B 109.4 . .
C6 C7 C8 111.1(4) . .
H7A C7 H7B 108.0 . .
C8 C7 H7A 109.4 . .
C8 C7 H7B 109.4 . .
C7 C8 H8A 109.4 . .
C7 C8 H8B 109.4 . .
C7 C8 C9 111.3(4) . .
H8A C8 H8B 108.0 . .
C9 C8 H8A 109.4 . .
C9 C8 H8B 109.4 . .
C4 C9 C8 111.1(3) . .
C4 C9 H9A 109.4 . .
C4 C9 H9B 109.4 . .
C8 C9 H9A 109.4 . .
C8 C9 H9B 109.4 . .
H9A C9 H9B 108.0 . .
N2 C10 H10 107.4 . .
N2 C10 C11 111.4(3) . .
N2 C10 C15 112.3(3) . .
C11 C10 H10 107.4 . .
C11 C10 C15 110.8(3) . .
C15 C10 H10 107.4 . .
C10 C11 H11A 109.3 . .
C10 C11 H11B 109.3 . .
C10 C11 C12 111.4(4) . .
H11A C11 H11B 108.0 . .
C12 C11 H11A 109.3 . .
C12 C11 H11B 109.3 . .
C11 C12 H12A 109.3 . .
C11 C12 H12B 109.3 . .
H12A C12 H12B 107.9 . .
C13 C12 C11 111.8(5) . .
C13 C12 H12A 109.3 . .
C13 C12 H12B 109.3 . .
C12 C13 H13A 109.1 . .
C12 C13 H13B 109.1 . .
C12 C13 C14 112.3(4) . .
H13A C13 H13B 107.9 . .
C14 C13 H13A 109.1 . .
C14 C13 H13B 109.1 . .
C13 C14 H14A 109.3 . .
C13 C14 H14B 109.3 . .
C13 C14 C15 111.5(3) . .
H14A C14 H14B 108.0 . .
C15 C14 H14A 109.3 . .
C15 C14 H14B 109.3 . .
C10 C15 C14 112.0(4) . .
C10 C15 H15A 109.2 . .
C10 C15 H15B 109.2 . .
C14 C15 H15A 109.2 . .
C14 C15 H15B 109.2 . .
H15A C15 H15B 107.9 . .
C17 C16 B1 122.1(3) . .
C21 C16 C17 114.2(3) . .
C21 C16 B1 123.7(3) . .
C16 C17 H17 118.3 . .
C18 C17 C16 123.5(3) . .
C18 C17 H17 118.3 . .
C17 C18 H18 120.1 . .
C17 C18 C19 119.9(3) . .
C19 C18 H18 120.1 . .
C18 C19 H19 120.6 . .
C20 C19 C18 118.7(3) . .
C20 C19 H19 120.6 . .
C19 C20 H20 119.7 . .
C19 C20 C21 120.5(3) . .
C21 C20 H20 119.7 . .
C16 C21 H21 118.4 . .
C20 C21 C16 123.1(3) . .
C20 C21 H21 118.4 . .
C23 C22 B1 122.5(3) . .
C27 C22 C23 114.1(3) . .
C27 C22 B1 123.4(3) . .
C22 C23 H23 118.2 . .
C24 C23 C22 123.6(3) . .
C24 C23 H23 118.2 . .
C23 C24 H24 119.9 . .
C25 C24 C23 120.3(4) . .
C25 C24 H24 119.9 . .
C24 C25 H25 120.8 . .
C24 C25 C26 118.5(4) . .
C26 C25 H25 120.8 . .
C25 C26 H26 119.7 . .
C25 C26 C27 120.7(4) . .
C27 C26 H26 119.7 . .
C22 C27 C26 122.9(4) . .
C22 C27 H27 118.6 . .
C26 C27 H27 118.6 . .
C16 B1 C16 110.1(3) . 2_655
C22 B1 C16 108.77(14) . .
C22 B1 C16 108.77(14) 2_655 2_655
C22 B1 C16 109.23(14) 2_655 .
C22 B1 C16 109.23(14) . 2_655
C22 B1 C22 110.8(3) 2_655 .
N3 C28 C29 176.9(7) . .
C28 C29 H29A 109.5 . .
C28 C29 H29B 109.5 . .
C28 C29 H29C 109.5 . .
H29A C29 H29B 109.5 . .
H29A C29 H29C 109.5 . .
H29B C29 H29C 109.5 . .

loop_
_geom_bond_atom_site_label_1
_geom_bond_atom_site_label_2
_geom_bond_distance
_geom_bond_site_symmetry_2
Au1 C1 2.018(3) 2
Au1 C1 2.018(3) .
N1 C1 1.340(3) .
N1 C2 1.379(4) .
N1 C4 1.478(3) .
N2 C1 1.350(3) .
N2 C3 1.373(4) .
N2 C10 1.474(4) .
C2 H2 0.9300 .
C2 C3 1.330(5) .
C3 H3 0.9300 .
C4 H4 0.9800 .
C4 C5 1.507(4) .
C4 C9 1.493(5) .
C5 H5A 0.9700 .
C5 H5B 0.9700 .
C5 C6 1.526(5) .
C6 H6A 0.9700 .
C6 H6B 0.9700 .
C6 C7 1.500(7) .
C7 H7A 0.9700 .
C7 H7B 0.9700 .
C7 C8 1.513(7) .
C8 H8A 0.9700 .
C8 H8B 0.9700 .
C8 C9 1.517(5) .
C9 H9A 0.9700 .
C9 H9B 0.9700 .
C10 H10 0.9800 .
C10 C11 1.488(6) .
C10 C15 1.491(5) .
C11 H11A 0.9700 .
C11 H11B 0.9700 .
C11 C12 1.530(6) .
C12 H12A 0.9700 .
C12 H12B 0.9700 .
C12 C13 1.468(6) .
C13 H13A 0.9700 .
C13 H13B 0.9700 .
C13 C14 1.473(6) .
C14 H14A 0.9700 .
C14 H14B 0.9700 .
C14 C15 1.519(5) .
C15 H15A 0.9700 .
C15 H15B 0.9700 .
C16 C17 1.399(4) .
C16 C21 1.396(4) .
C16 B1 1.649(4) .
C17 H17 0.9300 .
C17 C18 1.378(5) .
C18 H18 0.9300 .
C18 C19 1.380(5) .
C19 H19 0.9300 .
C19 C20 1.371(5) .
C20 H20 0.9300 .
C20 C21 1.379(5) .
C21 H21 0.9300 .
C22 C23 1.398(4) .
C22 C27 1.388(5) .
C22 B1 1.643(4) .
C23 H23 0.9300 .
C23 C24 1.380(5) .
C24 H24 0.9300 .
C24 C25 1.365(6) .
C25 H25 0.9300 .
C25 C26 1.373(6) .
C26 H26 0.9300 .
C26 C27 1.388(5) .
C27 H27 0.9300 .
B1 C16 1.649(4) 2_655
B1 C22 1.643(4) 2_655
N3 C28 1.163(10) .
C28 C29 1.514(11) .
C29 H29A 0.9600 .
C29 H29B 0.9600 .
C29 H29C 0.9600 .
